data_2204599
loop_
_publ_author_name
'Hu, Qingping'
'Ma, Mingliang'
'Shi, Jixian'
'Li, Yan'
'Zhou, Hongyu'

_publ_section_title (2<i>RS</i>,3<i>RS</i>)-2,3-Dimethyl-1,4-bis(3,4,5-trimethoxyphenyl)butane-1,4-dione
_journal_issue 11
_journal_name_full 'Acta Crystallographica Section E'
_journal_page_first o2101
_journal_page_last o2102
_journal_paper_doi 10.1107/S1600536804026327
_journal_volume 60
_journal_year 2004
_chemical_formula_iupac 'C24 H30 O8'
_chemical_formula_moiety 'C24 H30 O8'
_chemical_formula_sum 'C24 H30 O8'
_chemical_formula_weight 446.48
_chemical_melting_point 449
_chemical_name_systematic
;
2,3-Dimethyl-1,4-bis(3,4,5-trimethoxyphenyl)butane-1,4-dione
;
_space_group_IT_number 56
_symmetry_cell_setting orthorhombic
_symmetry_space_group_name_Hall '-P 2ab 2ac'
_symmetry_space_group_name_H-M 'P c c n'
_atom_sites_solution_hydrogens geom
_atom_sites_solution_primary direct
_atom_sites_solution_secondary difmap
_cell_angle_alpha 90.00
_cell_angle_beta 90.00
_cell_angle_gamma 90.00
_cell_formula_units_Z 4
_cell_length_a 12.785(4)
_cell_length_b 14.470(5)
_cell_length_c 12.488(4)
_cell_measurement_reflns_used 804
_cell_measurement_temperature 293(2)
_cell_measurement_theta_max 24.0
_cell_measurement_theta_min 2.7
_cell_volume 2310.3(13)
_computing_cell_refinement SMART
_computing_data_collection 'SMART (Bruker, 1997)'
_computing_data_reduction 'SAINT (Bruker, 1997)'
_computing_molecular_graphics 'SHELXTL (Bruker, 1997)'
_computing_publication_material SHELXTL
_computing_structure_refinement 'SHELXL97 (Sheldrick, 1997)'
_computing_structure_solution 'SHELXS97 (Sheldrick, 1997)'
_diffrn_ambient_temperature 293(2)
_diffrn_measured_fraction_theta_full 0.995
_diffrn_measured_fraction_theta_max 0.995
_diffrn_measurement_device_type 'Bruker SMART CCD area-detector'
_diffrn_measurement_method '\f and \w'
_diffrn_radiation_monochromator graphite
_diffrn_radiation_source 'fine-focus sealed tube'
_diffrn_radiation_type MoK\a
_diffrn_radiation_wavelength 0.71073
_diffrn_reflns_av_R_equivalents 0.035
_diffrn_reflns_av_sigmaI/netI 0.026
_diffrn_reflns_limit_h_max 15
_diffrn_reflns_limit_h_min -15
_diffrn_reflns_limit_k_max 7
_diffrn_reflns_limit_k_min -18
_diffrn_reflns_limit_l_max 15
_diffrn_reflns_limit_l_min -15
_diffrn_reflns_number 12482
_diffrn_reflns_theta_full 26.4
_diffrn_reflns_theta_max 26.4
_diffrn_reflns_theta_min 2.1
_diffrn_standards_decay_% 0
_diffrn_standards_interval_count 0
_diffrn_standards_interval_time 0
_diffrn_standards_number 0
_exptl_absorpt_coefficient_mu 0.10
_exptl_absorpt_correction_T_max 0.973
_exptl_absorpt_correction_T_min 0.943
_exptl_absorpt_correction_type multi-scan
_exptl_absorpt_process_details '(SADABS; Sheldrick, 1996)'
_exptl_crystal_colour colorless
_exptl_crystal_density_diffrn 1.284
_exptl_crystal_density_method 'not measured'
_exptl_crystal_description prism
_exptl_crystal_F_000 952
_exptl_crystal_size_max 0.36
_exptl_crystal_size_mid 0.32
_exptl_crystal_size_min 0.28
_refine_diff_density_max 0.15
_refine_diff_density_min -0.17
_refine_ls_extinction_method none
_refine_ls_goodness_of_fit_ref 1.03
_refine_ls_hydrogen_treatment constr
_refine_ls_matrix_type full
_refine_ls_number_parameters 149
_refine_ls_number_reflns 2355
_refine_ls_number_restraints 0
_refine_ls_restrained_S_all 1.03
_refine_ls_R_factor_all 0.073
_refine_ls_R_factor_gt 0.042
_refine_ls_shift/su_max 0.000
_refine_ls_shift/su_mean 0.000
_refine_ls_structure_factor_coef Fsqd
_refine_ls_weighting_details 'calc w = 1/[\s^2^(Fo^2^)+(0.0477P)^2^+0.9316P] where P = (Fo^2^+2Fc^2^)/3'
_refine_ls_weighting_scheme calc
_refine_ls_wR_factor_gt 0.099
_refine_ls_wR_factor_ref 0.120
_reflns_number_gt 1593
_reflns_number_total 2355
_reflns_threshold_expression I>2\s(I)
_cod_data_source_file ya6224.cif
_cod_data_source_block I
_cod_depositor_comments
;
The following automatic conversions were performed:
'_symmetry_cell_setting' value 'Orthorhombic' changed to 'orthorhombic'
according to '/home/saulius/struct/CIF-dictionaries/cif_core.dic'
dictionary named 'cif_core.dic' version 2.4.1 from 2010-06-29.

Automatic conversion script
Id: cif_fix_enum 1527 2010-12-29 10:47:43Z saulius 

The following automatic conversions were performed:

'_symmetry_cell_setting' value 'Orthorhombic' changed to
'orthorhombic' according to
/home/saulius/struct/CIF-dictionaries/cif_core.dic dictionary named
'cif_core.dic' version 2.4.1 from 2010-06-29.

Automatic conversion script
Id: cif_fix_values 1715 2011-07-08 13:25:40Z adriana 
;
_cod_database_code 2204599
_cod_database_fobs_code 2204599

loop_
_symmetry_equiv_pos_as_xyz
'x, y, z'
'-x+1/2, -y+1/2, z'
'-x, y+1/2, -z+1/2'
'x+1/2, -y, -z+1/2'
'-x, -y, -z'
'x-1/2, y-1/2, -z'
'x, -y-1/2, z-1/2'
'-x-1/2, y, z-1/2'

loop_
_atom_site_label
_atom_site_fract_x
_atom_site_fract_y
_atom_site_fract_z
_atom_site_U_iso_or_equiv
_atom_site_adp_type
_atom_site_calc_flag
_atom_site_refinement_flags
_atom_site_occupancy
_atom_site_type_symbol
O1 0.66355(12) 0.59744(10) 1.02564(12) 0.0614(4) Uani d . 1 O
O2 0.80140(11) 0.61132(9) 1.18161(11) 0.0539(4) Uani d . 1 O
O3 0.95886(12) 0.49063(10) 1.20383(11) 0.0593(4) Uani d . 1 O
O4 0.89966(11) 0.25076(9) 0.92017(11) 0.0552(4) Uani d . 1 O
C1 0.74789(15) 0.45929(12) 0.95423(13) 0.0415(4) Uani d . 1 C
H1 0.6997 0.4536 0.8988 0.050 Uiso calc R 1 H
C2 0.74008(15) 0.53195(12) 1.02645(14) 0.0419(4) Uani d . 1 C
C3 0.81260(14) 0.54071(12) 1.10899(14) 0.0417(4) Uani d . 1 C
C4 0.89298(14) 0.47649(13) 1.11944(14) 0.0422(4) Uani d . 1 C
C5 0.90069(14) 0.40429(12) 1.04770(14) 0.0406(4) Uani d . 1 C
H5 0.9546 0.3615 1.0544 0.049 Uiso calc R 1 H
C6 0.82791(14) 0.39531(12) 0.96522(13) 0.0366(4) Uani d . 1 C
C7 0.83762(13) 0.31125(12) 0.89615(14) 0.0375(4) Uani d . 1 C
C8 0.77268(14) 0.29919(11) 0.79516(13) 0.0368(4) Uani d . 1 C
H8 0.7151 0.3439 0.7959 0.044 Uiso calc R 1 H
C9 0.84313(17) 0.31882(14) 0.69873(15) 0.0522(5) Uani d . 1 C
H9A 0.8709 0.3803 0.7042 0.078 Uiso calc R 1 H
H9B 0.8031 0.3134 0.6340 0.078 Uiso calc R 1 H
H9C 0.8996 0.2751 0.6975 0.078 Uiso calc R 1 H
C10 0.5927(2) 0.5999(2) 0.9413(2) 0.0936(10) Uani d . 1 C
H10A 0.6299 0.6062 0.8749 0.140 Uiso calc R 1 H
H10B 0.5464 0.6516 0.9503 0.140 Uiso calc R 1 H
H10C 0.5527 0.5438 0.9404 0.140 Uiso calc R 1 H
C11 0.8655(2) 0.68903(16) 1.1595(2) 0.0822(8) Uani d . 1 C
H11A 0.9377 0.6709 1.1615 0.123 Uiso calc R 1 H
H11B 0.8533 0.7360 1.2123 0.123 Uiso calc R 1 H
H11C 0.8490 0.7128 1.0898 0.123 Uiso calc R 1 H
C12 1.04096(18) 0.42577(15) 1.22099(19) 0.0610(6) Uani d . 1 C
H12A 1.0116 0.3656 1.2329 0.092 Uiso calc R 1 H
H12B 1.0810 0.4439 1.2825 0.092 Uiso calc R 1 H
H12C 1.0856 0.4241 1.1592 0.092 Uiso calc R 1 H

loop_
_atom_site_aniso_label
_atom_site_aniso_U_11
_atom_site_aniso_U_22
_atom_site_aniso_U_33
_atom_site_aniso_U_12
_atom_site_aniso_U_13
_atom_site_aniso_U_23
O1 0.0647(9) 0.0665(10) 0.0529(9) 0.0270(8) -0.0128(7) -0.0184(7)
O2 0.0590(9) 0.0523(8) 0.0505(8) -0.0014(7) -0.0006(7) -0.0172(6)
O3 0.0626(9) 0.0615(9) 0.0538(8) 0.0091(7) -0.0235(7) -0.0121(7)
O4 0.0571(8) 0.0484(8) 0.0600(9) 0.0151(7) -0.0177(7) -0.0070(7)
C1 0.0453(10) 0.0451(10) 0.0340(9) 0.0027(9) -0.0045(8) -0.0025(8)
C2 0.0437(10) 0.0444(10) 0.0376(9) 0.0069(8) 0.0031(8) -0.0004(8)
C3 0.0473(10) 0.0422(10) 0.0357(9) -0.0030(8) 0.0014(8) -0.0042(8)
C4 0.0448(10) 0.0453(10) 0.0365(10) -0.0053(8) -0.0051(8) -0.0012(8)
C5 0.0399(10) 0.0413(10) 0.0407(10) 0.0011(8) -0.0019(8) 0.0022(8)
C6 0.0404(10) 0.0381(9) 0.0312(9) -0.0013(8) 0.0021(7) 0.0016(7)
C7 0.0377(9) 0.0378(9) 0.0370(9) 0.0006(8) 0.0012(8) 0.0023(8)
C8 0.0427(10) 0.0345(9) 0.0332(9) 0.0045(8) -0.0009(7) 0.0012(7)
C9 0.0650(13) 0.0504(12) 0.0413(11) -0.0052(10) 0.0063(9) 0.0043(9)
C10 0.094(2) 0.114(2) 0.0721(17) 0.0600(18) -0.0307(15) -0.0221(16)
C11 0.0803(17) 0.0541(14) 0.112(2) -0.0140(13) 0.0049(16) -0.0219(14)
C12 0.0590(13) 0.0574(13) 0.0667(14) 0.0029(11) -0.0249(11) -0.0022(11)

loop_
_atom_type_symbol
_atom_type_description
_atom_type_scat_dispersion_real
_atom_type_scat_dispersion_imag
_atom_type_scat_source
C C 0.0033 0.0016 'International Tables Vol C Tables 4.2.6.8 and 6.1.1.4'
H H 0.0000 0.0000 'International Tables Vol C Tables 4.2.6.8 and 6.1.1.4'
O O 0.0106 0.0060 'International Tables Vol C Tables 4.2.6.8 and 6.1.1.4'

loop_
_geom_angle_atom_site_label_1
_geom_angle_atom_site_label_2
_geom_angle_atom_site_label_3
_geom_angle_site_symmetry_1
_geom_angle_site_symmetry_3
_geom_angle
C2 O1 C10 . . 119.49(16)
C3 O2 C11 . . 113.63(16)
C4 O3 C12 . . 118.19(15)
C6 C1 C2 . . 119.62(17)
C6 C1 H1 . . 120.2
C2 C1 H1 . . 120.2
O1 C2 C1 . . 124.99(17)
O1 C2 C3 . . 114.88(16)
C1 C2 C3 . . 120.12(17)
O2 C3 C4 . . 120.78(16)
O2 C3 C2 . . 119.15(16)
C4 C3 C2 . . 120.03(16)
O3 C4 C5 . . 124.81(17)
O3 C4 C3 . . 115.35(16)
C5 C4 C3 . . 119.83(16)
C4 C5 C6 . . 120.17(17)
C4 C5 H5 . . 119.9
C6 C5 H5 . . 119.9
C1 C6 C5 . . 120.23(16)
C1 C6 C7 . . 123.15(16)
C5 C6 C7 . . 116.51(16)
O4 C7 C6 . . 119.73(16)
O4 C7 C8 . . 118.50(16)
C6 C7 C8 . . 121.76(15)
C7 C8 C9 . . 108.07(15)
C7 C8 C8 . 2_655 108.20(11)
C9 C8 C8 . 2_655 113.20(13)
C7 C8 H8 . . 109.1
C9 C8 H8 . . 109.1
C8 C8 H8 2_655 . 109.1
C8 C9 H9A . . 109.5
C8 C9 H9B . . 109.5
H9A C9 H9B . . 109.5
C8 C9 H9C . . 109.5
H9A C9 H9C . . 109.5
H9B C9 H9C . . 109.5
O1 C10 H10A . . 109.5
O1 C10 H10B . . 109.5
H10A C10 H10B . . 109.5
O1 C10 H10C . . 109.5
H10A C10 H10C . . 109.5
H10B C10 H10C . . 109.5
O2 C11 H11A . . 109.5
O2 C11 H11B . . 109.5
H11A C11 H11B . . 109.5
O2 C11 H11C . . 109.5
H11A C11 H11C . . 109.5
H11B C11 H11C . . 109.5
O3 C12 H12A . . 109.5
O3 C12 H12B . . 109.5
H12A C12 H12B . . 109.5
O3 C12 H12C . . 109.5
H12A C12 H12C . . 109.5
H12B C12 H12C . . 109.5

loop_
_geom_bond_atom_site_label_1
_geom_bond_atom_site_label_2
_geom_bond_site_symmetry_2
_geom_bond_distance
O1 C2 . 1.362(2)
O1 C10 . 1.390(3)
O2 C3 . 1.374(2)
O2 C11 . 1.419(3)
O3 C4 . 1.365(2)
O3 C12 . 1.424(2)
O4 C7 . 1.219(2)
C1 C6 . 1.387(2)
C1 C2 . 1.389(2)
C1 H1 . 0.9300
C2 C3 . 1.392(3)
C3 C4 . 1.392(3)
C4 C5 . 1.380(3)
C5 C6 . 1.394(3)
C5 H5 . 0.9300
C6 C7 . 1.496(2)
C7 C8 . 1.520(2)
C8 C9 . 1.530(2)
C8 C8 2_655 1.537(3)
C8 H8 . 0.9800
C9 H9A . 0.9600
C9 H9B . 0.9600
C9 H9C . 0.9600
C10 H10A . 0.9600
C10 H10B . 0.9600
C10 H10C . 0.9600
C11 H11A . 0.9600
C11 H11B . 0.9600
C11 H11C . 0.9600
C12 H12A . 0.9600
C12 H12B . 0.9600
C12 H12C . 0.9600

loop_
_geom_torsion_atom_site_label_1
_geom_torsion_atom_site_label_2
_geom_torsion_atom_site_label_3
_geom_torsion_atom_site_label_4
_geom_torsion_site_symmetry_3
_geom_torsion_site_symmetry_4
_geom_torsion
C10 O1 C2 C1 . . -7.1(3)
C10 O1 C2 C3 . . 174.3(2)
C6 C1 C2 O1 . . -178.13(18)
C6 C1 C2 C3 . . 0.4(3)
C11 O2 C3 C4 . . 83.9(2)
C11 O2 C3 C2 . . -98.5(2)
O1 C2 C3 O2 . . 0.8(3)
C1 C2 C3 O2 . . -177.86(16)
O1 C2 C3 C4 . . 178.50(17)
C1 C2 C3 C4 . . -0.1(3)
C12 O3 C4 C5 . . -1.0(3)
C12 O3 C4 C3 . . 178.14(18)
O2 C3 C4 O3 . . -1.4(3)
C2 C3 C4 O3 . . -179.10(17)
O2 C3 C4 C5 . . 177.80(16)
C2 C3 C4 C5 . . 0.1(3)
O3 C4 C5 C6 . . 178.82(17)
C3 C4 C5 C6 . . -0.3(3)
C2 C1 C6 C5 . . -0.6(3)
C2 C1 C6 C7 . . 175.37(16)
C4 C5 C6 C1 . . 0.5(3)
C4 C5 C6 C7 . . -175.65(16)
C1 C6 C7 O4 . . -168.69(17)
C5 C6 C7 O4 . . 7.4(2)
C1 C6 C7 C8 . . 12.0(3)
C5 C6 C7 C8 . . -171.94(16)
O4 C7 C8 C9 . . -75.9(2)
C6 C7 C8 C9 . . 103.47(18)
O4 C7 C8 C8 . 2_655 47.1(2)
C6 C7 C8 C8 . 2_655 -133.61(18)
C7 C8 C8 C7 2_655 2_655 58.34(18)
